data_4324040
loop_
_publ_author_name
'Alessandro Fumagalli'
'Davide Italia'
'Maria Carlotta Malatesta'
'Gianfranco Ciani'
'Massimo Moret'
'Angelo Sironi'

_publ_section_title
;
 Mixed Ruthenium-Rhodium Carbonyl Clusters. Synthesis and Crystal
 Structure of the [PPh4]+ Salts of the Anions [Ru2Rh2(CO)7(\m-CO)5]2-,
 [Ru2Rh2(CO)9(\m-CO)3(\m-H)]-, and [Ru2Rh2(CO)7(\m-CO)5(\m3-AuPPh3)]-
;
_journal_name_full 'Inorganic Chemistry'
_journal_page_first 1765
_journal_page_last 1772
_journal_paper_doi 10.1021/ic950728u
_journal_volume 35
_journal_year 1996
_chemical_formula_sum 'C36 H21 O12 P Rh2 Ru2'
_chemical_formula_weight 1084.46
_chemical_name_systematic
; 
 ? 
;
_space_group_IT_number 14
_symmetry_cell_setting monoclinic
_symmetry_space_group_name_Hall '-P 2yab'
_symmetry_space_group_name_H-M 'P 1 21/a 1'
_atom_sites_solution_hydrogens geom
_atom_sites_solution_primary direct
_atom_sites_solution_secondary difmap
_audit_creation_method SHELXL
_cell_angle_alpha 90.00
_cell_angle_beta 90.670(10)
_cell_angle_gamma 90.00
_cell_formula_units_Z 4
_cell_length_a 12.453(2)
_cell_length_b 24.074(3)
_cell_length_c 13.174(2)
_cell_measurement_temperature 293(2)
_cell_volume 3949.2(10)
_computing_structure_refinement 'SHELXL-93 (Sheldrick, 1993)'
_computing_structure_solution 'SHELXS-86 (Sheldrick, 1990)'
_diffrn_ambient_temperature 293(2)
_diffrn_radiation_monochromator graphite
_diffrn_radiation_source 'fine-focus sealed tube'
_diffrn_radiation_type MoK\a
_diffrn_radiation_wavelength 0.71073
_diffrn_reflns_av_R_equivalents 0.0000
_diffrn_reflns_av_sigmaI/netI 0.0266
_diffrn_reflns_limit_h_max 14
_diffrn_reflns_limit_h_min -14
_diffrn_reflns_limit_k_max 28
_diffrn_reflns_limit_k_min 0
_diffrn_reflns_limit_l_max 15
_diffrn_reflns_limit_l_min 0
_diffrn_reflns_number 4039
_diffrn_reflns_theta_max 24.95
_diffrn_reflns_theta_min 3.02
_exptl_absorpt_coefficient_mu 1.670
_exptl_crystal_density_diffrn 1.824
_exptl_crystal_F_000 2104
_refine_diff_density_max 0.765
_refine_diff_density_min -0.663
_refine_diff_density_rms 0.094
_refine_ls_extinction_method none
_refine_ls_goodness_of_fit_all 1.040
_refine_ls_goodness_of_fit_obs 1.040
_refine_ls_matrix_type full
_refine_ls_number_parameters 322
_refine_ls_number_reflns 4034
_refine_ls_number_restraints 1
_refine_ls_restrained_S_all 1.059
_refine_ls_restrained_S_obs 1.040
_refine_ls_R_factor_all 0.0393
_refine_ls_R_factor_obs 0.0389
_refine_ls_shift/esd_max -0.032
_refine_ls_shift/esd_mean 0.003
_refine_ls_structure_factor_coef Fsqd
_refine_ls_weighting_details 'w=1/[\s^2^(Fo^2^)+(0.0535P)^2^+13.2794P] where P=(Fo^2^+2Fc^2^)/3'
_refine_ls_weighting_scheme calc
_refine_ls_wR_factor_all 0.0978
_refine_ls_wR_factor_obs 0.0961
_reflns_number_observed 4034
_reflns_number_total 4039
_reflns_observed_criterion >3sigma(I)
_cod_data_source_file ic950728u_2.cif
_cod_data_source_block ru2rh2h
_cod_depositor_comments
;
The following automatic conversions were performed:

'_refine_ls_weighting_scheme' value 'calc
w=1/[\s^2^(Fo^2^)+(0.0535P)^2^+13.2794P] where P=(Fo^2^+2Fc^2^)/3'
was changed to 'calc'. New tag '_refine_ls_weighting_details' was
created. The value of the new tag was set to
'w=1/[\s^2^(Fo^2^)+(0.0535P)^2^+13.2794P] where P=(Fo^2^+2Fc^2^)/3'.

Automatic conversion script
Id: cif_fix_values 3143 2015-03-26 13:38:13Z robertas 
;
_cod_database_code 4324040

loop_
_symmetry_equiv_pos_as_xyz
'x, y, z'
'-x+1/2, y+1/2, -z'
'-x, -y, -z'
'x-1/2, -y-1/2, z'

loop_
_atom_site_aniso_label
_atom_site_aniso_U_11
_atom_site_aniso_U_22
_atom_site_aniso_U_33
_atom_site_aniso_U_23
_atom_site_aniso_U_13
_atom_site_aniso_U_12
Ru1 0.0475(4) 0.0437(4) 0.0461(4) -0.0032(3) 0.0045(3) 0.0043(3)
Ru2 0.0444(4) 0.0564(4) 0.0426(4) -0.0003(3) 0.0064(3) -0.0003(3)
Rh1 0.0396(4) 0.0483(4) 0.0531(4) -0.0048(3) -0.0035(3) 0.0050(3)
Rh2 0.0401(4) 0.0474(4) 0.0477(4) -0.0032(3) 0.0022(3) -0.0062(3)
C1 0.081(7) 0.079(7) 0.055(6) -0.002(5) 0.003(5) 0.001(6)
O1 0.179(10) 0.137(8) 0.061(5) 0.008(5) 0.030(5) -0.009(7)
C2 0.067(6) 0.064(6) 0.072(6) -0.003(5) 0.021(5) 0.005(5)
O2 0.120(7) 0.058(5) 0.163(8) 0.012(5) 0.049(6) 0.034(5)
C3 0.073(7) 0.091(8) 0.056(6) 0.006(5) 0.014(5) -0.014(6)
O3 0.089(6) 0.135(7) 0.104(6) 0.013(5) 0.026(5) -0.053(5)
C4 0.069(7) 0.100(8) 0.058(6) 0.000(6) -0.002(5) 0.002(6)
O4 0.086(6) 0.185(10) 0.093(6) 0.036(6) -0.022(5) 0.022(6)
C5 0.061(6) 0.080(7) 0.069(6) -0.008(6) 0.020(5) -0.002(5)
O5 0.131(7) 0.102(6) 0.094(6) -0.028(5) 0.030(5) 0.023(6)
C6 0.073(7) 0.073(7) 0.075(7) -0.014(6) -0.002(6) 0.017(6)
O6 0.166(9) 0.135(8) 0.066(5) 0.012(5) -0.008(6) 0.046(7)
C7 0.055(6) 0.076(7) 0.078(7) -0.006(5) -0.005(5) 0.017(5)
O7 0.056(5) 0.139(8) 0.146(8) -0.019(6) 0.020(5) 0.007(5)
C8 0.079(7) 0.061(6) 0.062(6) -0.004(5) 0.007(5) -0.020(5)
O8 0.164(9) 0.143(8) 0.092(6) 0.020(6) 0.029(6) -0.066(7)
C9 0.065(6) 0.079(7) 0.065(6) -0.017(5) 0.003(5) -0.015(5)
O9 0.104(6) 0.153(8) 0.089(6) -0.033(6) -0.017(5) -0.039(6)
CB11 0.057(6) 0.053(5) 0.076(6) -0.006(5) -0.009(5) 0.001(5)
OB11 0.071(5) 0.063(4) 0.146(7) -0.028(5) -0.021(5) -0.012(4)
CB12 0.042(5) 0.066(6) 0.058(5) -0.002(4) 0.005(4) 0.003(4)
OB12 0.049(4) 0.096(5) 0.104(5) -0.017(4) -0.015(4) 0.017(4)
CB 0.062(6) 0.062(6) 0.062(5) -0.012(5) 0.001(4) 0.003(5)
OB 0.077(5) 0.057(4) 0.118(6) -0.023(4) -0.008(4) 0.012(4)
P1 0.0402(11) 0.0503(12) 0.0435(11) -0.0034(9) 0.0020(9) 0.0011(9)

loop_
_atom_site_label
_atom_site_type_symbol
_atom_site_fract_x
_atom_site_fract_y
_atom_site_fract_z
_atom_site_U_iso_or_equiv
_atom_site_thermal_displace_type
_atom_site_occupancy
_atom_site_calc_flag
_atom_site_refinement_flags
_atom_site_disorder_group
Ru1 Ru 0.36650(5) 0.07140(3) 0.19712(5) 0.0457(2) Uani 1 d . .
Ru2 Ru 0.29126(6) 0.11307(3) 0.39005(5) 0.0478(2) Uani 0.9398(15) d P .
Rh1 Rh 0.20668(5) 0.15009(3) 0.20940(5) 0.0470(2) Uani 0.9398(15) d P .
Rh2 Rh 0.41178(5) 0.17737(3) 0.26509(5) 0.0451(2) Uani 0.9398(15) d P .
RUA Rh 0.1829(10) 0.1178(5) 0.3032(9) 0.055(3) Uiso 0.0590(14) d P .
RUB Rh 0.3118(10) 0.1870(5) 0.1703(9) 0.055(3) Uiso 0.0590(14) d P .
RUC Rh 0.3897(10) 0.1456(5) 0.3571(9) 0.055(3) Uiso 0.0590(14) d P .
H H 0.3305 0.0510 0.3239 0.060 Uiso 1 d . .
C1 C 0.4023(8) 0.0830(4) 0.0626(7) 0.072(3) Uani 1 d . .
O1 O 0.4239(8) 0.0919(4) -0.0209(6) 0.125(3) Uani 1 d . .
C2 C 0.4180(8) -0.0024(4) 0.1938(7) 0.068(3) Uani 1 d . .
O2 O 0.4491(7) -0.0463(3) 0.1916(7) 0.113(3) Uani 1 d . .
C3 C 0.1660(9) 0.0717(5) 0.4271(7) 0.074(3) Uani 1 d . .
O3 O 0.0910(7) 0.0486(4) 0.4501(6) 0.109(3) Uani 1 d . .
C4 C 0.3899(9) 0.0875(5) 0.4888(8) 0.076(3) Uani 1 d . .
O4 O 0.4478(7) 0.0707(4) 0.5484(7) 0.122(3) Uani 1 d . .
C5 C 0.2575(8) 0.1773(5) 0.4650(8) 0.070(3) Uani 1 d . .
O5 O 0.2428(7) 0.2138(4) 0.5148(6) 0.109(3) Uani 1 d . .
C6 C 0.1916(8) 0.1757(4) 0.0711(9) 0.074(3) Uani 1 d . .
O6 O 0.1888(8) 0.1920(4) -0.0093(6) 0.122(3) Uani 1 d . .
C7 C 0.0618(8) 0.1506(4) 0.2582(8) 0.070(3) Uani 1 d . .
O7 O -0.0235(6) 0.1498(4) 0.2866(7) 0.114(3) Uani 1 d . .
C8 C 0.4719(8) 0.2147(4) 0.1511(7) 0.067(3) Uani 1 d . .
O8 O 0.5084(8) 0.2354(4) 0.0832(7) 0.133(4) Uani 1 d . .
C9 C 0.4821(8) 0.2127(4) 0.3749(8) 0.070(3) Uani 1 d . .
O9 O 0.5246(7) 0.2347(4) 0.4390(6) 0.116(3) Uani 1 d . .
CB11 C 0.2056(8) 0.0609(4) 0.1705(7) 0.062(2) Uani 1 d . .
OB11 O 0.1362(6) 0.0309(3) 0.1485(6) 0.093(2) Uani 1 d . .
CB12 C 0.5101(7) 0.1054(4) 0.2549(6) 0.055(2) Uani 1 d . .
OB12 O 0.5991(5) 0.0965(3) 0.2718(6) 0.083(2) Uani 1 d . .
CB C 0.2652(7) 0.2260(4) 0.2621(7) 0.062(2) Uani 1 d . .
OB O 0.2402(6) 0.2710(3) 0.2787(6) 0.084(2) Uani 1 d . .
P1 P -0.0449(2) 0.13396(9) 0.7663(2) 0.0447(5) Uani 1 d . .
C111 C 0.0698(4) 0.0904(2) 0.7481(4) 0.049(2) Uiso 1 d G .
C112 C 0.0567(4) 0.0393(2) 0.7006(4) 0.063(2) Uiso 1 d G .
H112 H -0.0107(5) 0.0285(3) 0.6766(6) 0.076 Uiso 1 calc R .
C113 C 0.1444(5) 0.0042(2) 0.6890(5) 0.076(3) Uiso 1 d G .
H113 H 0.1356(7) -0.0300(2) 0.6573(7) 0.092 Uiso 1 calc R .
C114 C 0.2451(4) 0.0202(3) 0.7250(5) 0.082(3) Uiso 1 d G .
H114 H 0.3037(5) -0.0032(4) 0.7172(8) 0.098 Uiso 1 calc R .
C115 C 0.2581(4) 0.0714(3) 0.7725(5) 0.101(4) Uiso 1 d G .
H115 H 0.3255(5) 0.0821(4) 0.7965(8) 0.121 Uiso 1 calc R .
C116 C 0.1705(5) 0.1065(2) 0.7840(5) 0.082(3) Uiso 1 d G .
H116 H 0.1792(7) 0.1407(3) 0.8158(7) 0.099 Uiso 1 calc R .
C121 C -0.1390(4) 0.1224(2) 0.6636(3) 0.045(2) Uiso 1 d G .
C122 C -0.1350(4) 0.1548(2) 0.5764(4) 0.059(2) Uiso 1 d G .
H122 H -0.0858(6) 0.1837(3) 0.5721(6) 0.070 Uiso 1 calc R .
C123 C -0.2047(5) 0.1440(2) 0.4956(3) 0.075(3) Uiso 1 d G .
H123 H -0.2021(7) 0.1656(3) 0.4372(4) 0.090 Uiso 1 calc R .
C124 C -0.2784(4) 0.1008(3) 0.5021(4) 0.072(3) Uiso 1 d G .
H124 H -0.3250(6) 0.0935(4) 0.4480(5) 0.086 Uiso 1 calc R .
C125 C -0.2824(4) 0.0684(2) 0.5893(4) 0.071(3) Uiso 1 d G .
H125 H -0.3316(6) 0.0395(3) 0.5936(6) 0.085 Uiso 1 calc R .
C126 C -0.2127(4) 0.0792(2) 0.6701(3) 0.057(2) Uiso 1 d G .
H126 H -0.2153(6) 0.0576(3) 0.7285(4) 0.069 Uiso 1 calc R .
C131 C -0.0038(5) 0.2051(2) 0.7657(5) 0.051(2) Uiso 1 d G .
C132 C 0.0680(5) 0.2233(3) 0.6928(4) 0.080(3) Uiso 1 d G .
H132 H 0.1007(7) 0.1978(3) 0.6500(6) 0.096 Uiso 1 calc R .
C133 C 0.0911(5) 0.2796(3) 0.6840(5) 0.095(4) Uiso 1 d G .
H133 H 0.1391(7) 0.2918(4) 0.6353(7) 0.114 Uiso 1 calc R .
C134 C 0.0423(6) 0.3177(2) 0.7480(6) 0.096(4) Uiso 1 d G .
H134 H 0.0577(9) 0.3553(2) 0.7421(8) 0.116 Uiso 1 calc R .
C135 C -0.0295(6) 0.2995(2) 0.8208(5) 0.100(4) Uiso 1 d G .
H135 H -0.0622(8) 0.3250(3) 0.8636(7) 0.121 Uiso 1 calc R .
C136 C -0.0526(5) 0.2432(3) 0.8297(4) 0.080(3) Uiso 1 d G .
H136 H -0.1006(7) 0.2310(4) 0.8784(6) 0.096 Uiso 1 calc R .
C141 C -0.1073(5) 0.1178(3) 0.8835(3) 0.052(2) Uiso 1 d G .
C142 C -0.0524(4) 0.0886(2) 0.9590(4) 0.061(2) Uiso 1 d G .
H142 H 0.0165(5) 0.0754(4) 0.9472(6) 0.074 Uiso 1 calc R .
C143 C -0.1004(5) 0.0794(3) 1.0522(4) 0.086(3) Uiso 1 d G .
H143 H -0.0637(7) 0.0599(4) 1.1027(5) 0.103 Uiso 1 calc R .
C144 C -0.2034(6) 0.0992(3) 1.0698(4) 0.104(4) Uiso 1 d G .
H144 H -0.2355(8) 0.0930(5) 1.1322(5) 0.124 Uiso 1 calc R .
C145 C -0.2582(4) 0.1283(3) 0.9943(5) 0.100(4) Uiso 1 d G .
H145 H -0.3271(5) 0.1416(4) 1.0062(8) 0.120 Uiso 1 calc R .
C146 C -0.2102(5) 0.1376(3) 0.9012(5) 0.082(3) Uiso 1 d G .
H146 H -0.2469(6) 0.1571(4) 0.8506(6) 0.099 Uiso 1 calc R .

loop_
_atom_type_symbol
_atom_type_description
_atom_type_scat_dispersion_real
_atom_type_scat_dispersion_imag
_atom_type_scat_source
Rh Rh -1.1178 0.9187 'International Tables Vol C Tables 4.2.6.8 and 6.1.1.4'
Ru Ru -1.2594 0.8363 'International Tables Vol C Tables 4.2.6.8 and 6.1.1.4'
P P 0.1023 0.0942 'International Tables Vol C Tables 4.2.6.8 and 6.1.1.4'
O O 0.0106 0.0060 'International Tables Vol C Tables 4.2.6.8 and 6.1.1.4'
C C 0.0033 0.0016 'International Tables Vol C Tables 4.2.6.8 and 6.1.1.4'
H H 0.0000 0.0000 'International Tables Vol C Tables 4.2.6.8 and 6.1.1.4'

loop_
_geom_angle_atom_site_label_1
_geom_angle_atom_site_label_2
_geom_angle_atom_site_label_3
_geom_angle
_geom_angle_site_symmetry_1
_geom_angle_site_symmetry_3
_geom_angle_publ_flag
C1 Ru1 C2 92.0(4) . . ?
C1 Ru1 CB11 95.8(4) . . ?
C2 Ru1 CB11 102.2(4) . . ?
C1 Ru1 CB12 94.2(4) . . ?
C2 Ru1 CB12 95.0(4) . . ?
CB11 Ru1 CB12 159.8(3) . . ?
C1 Ru1 Rh1 97.7(3) . . ?
C2 Ru1 Rh1 153.3(3) . . ?
CB11 Ru1 Rh1 52.3(3) . . ?
CB12 Ru1 Rh1 108.9(2) . . ?
C1 Ru1 Rh2 96.9(3) . . ?
C2 Ru1 Rh2 144.0(3) . . ?
CB11 Ru1 Rh2 111.5(3) . . ?
CB12 Ru1 Rh2 49.7(2) . . ?
Rh1 Ru1 Rh2 59.34(3) . . ?
C1 Ru1 RUC 127.2(4) . . ?
C2 Ru1 RUC 126.2(4) . . ?
CB11 Ru1 RUC 107.6(4) . . ?
CB12 Ru1 RUC 52.7(3) . . ?
Rh1 Ru1 RUC 65.3(2) . . ?
Rh2 Ru1 RUC 30.6(2) . . ?
C1 Ru1 RUB 78.2(4) . . ?
C2 Ru1 RUB 169.6(4) . . ?
CB11 Ru1 RUB 82.5(4) . . ?
CB12 Ru1 RUB 82.4(3) . . ?
Rh1 Ru1 RUB 34.3(2) . . ?
Rh2 Ru1 RUB 36.4(2) . . ?
RUC Ru1 RUB 59.6(3) . . ?
C1 Ru1 Ru2 150.5(3) . . ?
C2 Ru1 Ru2 117.3(3) . . ?
CB11 Ru1 Ru2 82.4(3) . . ?
CB12 Ru1 Ru2 80.2(2) . . ?
Rh1 Ru1 Ru2 57.94(2) . . ?
Rh2 Ru1 Ru2 57.48(2) . . ?
RUC Ru1 Ru2 31.0(2) . . ?
RUB Ru1 Ru2 72.3(2) . . ?
C1 Ru1 RUA 126.8(4) . . ?
C2 Ru1 RUA 129.7(4) . . ?
CB11 Ru1 RUA 50.1(3) . . ?
CB12 Ru1 RUA 110.3(3) . . ?
Rh1 Ru1 RUA 30.3(2) . . ?
Rh2 Ru1 RUA 69.4(2) . . ?
RUC Ru1 RUA 57.6(3) . . ?
RUB Ru1 RUA 60.3(3) . . ?
Ru2 Ru1 RUA 35.3(2) . . ?
RUC Ru2 RUA 113.2(6) . . ?
RUC Ru2 C4 81.0(5) . . ?
RUA Ru2 C4 163.4(5) . . ?
RUC Ru2 C5 85.0(5) . . ?
RUA Ru2 C5 96.5(5) . . ?
C4 Ru2 C5 93.1(5) . . ?
RUC Ru2 C3 178.2(5) . . ?
RUA Ru2 C3 65.2(5) . . ?
C4 Ru2 C3 100.4(4) . . ?
C5 Ru2 C3 96.1(4) . . ?
RUC Ru2 Rh2 23.6(4) . . ?
RUA Ru2 Rh2 89.7(4) . . ?
C4 Ru2 Rh2 104.1(3) . . ?
C5 Ru2 Rh2 88.7(3) . . ?
C3 Ru2 Rh2 154.7(3) . . ?
RUC Ru2 Rh1 83.5(4) . . ?
RUA Ru2 Rh1 29.7(4) . . ?
C4 Ru2 Rh1 161.4(3) . . ?
C5 Ru2 Rh1 95.9(3) . . ?
C3 Ru2 Rh1 94.9(3) . . ?
Rh2 Ru2 Rh1 59.94(3) . . ?
RUC Ru2 Ru1 70.0(4) . . ?
RUA Ru2 Ru1 72.9(4) . . ?
C4 Ru2 Ru1 106.1(3) . . ?
C5 Ru2 Ru1 145.0(3) . . ?
C3 Ru2 Ru1 108.4(3) . . ?
Rh2 Ru2 Ru1 58.70(2) . . ?
Rh1 Ru2 Ru1 58.39(2) . . ?
RUA Rh1 RUB 134.2(6) . . ?
RUA Rh1 C7 62.0(5) . . ?
RUB Rh1 C7 147.4(5) . . ?
RUA Rh1 C6 158.4(6) . . ?
RUB Rh1 C6 66.8(5) . . ?
C7 Rh1 C6 103.4(4) . . ?
RUA Rh1 CB 104.6(5) . . ?
RUB Rh1 CB 50.5(5) . . ?
C7 Rh1 CB 102.1(4) . . ?
C6 Rh1 CB 93.7(4) . . ?
RUA Rh1 CB11 71.7(5) . . ?
RUB Rh1 CB11 116.6(5) . . ?
C7 Rh1 CB11 94.6(4) . . ?
C6 Rh1 CB11 95.3(4) . . ?
CB Rh1 CB11 158.7(4) . . ?
RUA Rh1 Rh2 95.6(5) . . ?
RUB Rh1 Rh2 38.7(4) . . ?
C7 Rh1 Rh2 141.9(3) . . ?
C6 Rh1 Rh2 104.9(3) . . ?
CB Rh1 Rh2 51.4(3) . . ?
CB11 Rh1 Rh2 107.4(2) . . ?
RUA Rh1 Ru2 35.9(5) . . ?
RUB Rh1 Ru2 98.4(4) . . ?
C7 Rh1 Ru2 93.7(3) . . ?
C6 Rh1 Ru2 162.9(3) . . ?
CB Rh1 Ru2 82.3(3) . . ?
CB11 Rh1 Ru2 83.5(2) . . ?
Rh2 Rh1 Ru2 59.72(3) . . ?
RUA Rh1 Ru1 80.9(5) . . ?
RUB Rh1 Ru1 77.2(4) . . ?
C7 Rh1 Ru1 134.9(3) . . ?
C6 Rh1 Ru1 103.1(3) . . ?
CB Rh1 Ru1 111.9(3) . . ?
CB11 Rh1 Ru1 47.1(2) . . ?
Rh2 Rh1 Ru1 60.44(3) . . ?
Ru2 Rh1 Ru1 63.68(3) . . ?
RUA Rh1 RUC 66.3(5) . . ?
RUB Rh1 RUC 67.9(5) . . ?
C7 Rh1 RUC 119.7(4) . . ?
C6 Rh1 RUC 133.8(4) . . ?
CB Rh1 RUC 63.4(3) . . ?
CB11 Rh1 RUC 96.8(3) . . ?
Rh2 Rh1 RUC 29.2(2) . . ?
Ru2 Rh1 RUC 30.5(2) . . ?
Ru1 Rh1 RUC 57.7(2) . . ?
RUC Rh2 RUB 121.1(6) . . ?
RUC Rh2 C9 71.9(6) . . ?
RUB Rh2 C9 143.1(5) . . ?
RUC Rh2 C8 167.7(6) . . ?
RUB Rh2 C8 70.3(5) . . ?
C9 Rh2 C8 102.0(4) . . ?
RUC Rh2 CB12 75.0(5) . . ?
RUB Rh2 CB12 117.6(4) . . ?
C9 Rh2 CB12 98.9(4) . . ?
C8 Rh2 CB12 95.8(4) . . ?
RUC Rh2 CB 97.5(5) . . ?
RUB Rh2 CB 48.0(4) . . ?
C9 Rh2 CB 98.8(4) . . ?
C8 Rh2 CB 94.0(4) . . ?
CB12 Rh2 CB 157.5(3) . . ?
RUC Rh2 Ru2 24.7(5) . . ?
RUB Rh2 Ru2 96.5(4) . . ?
C9 Rh2 Ru2 92.7(3) . . ?
C8 Rh2 Ru2 165.1(3) . . ?
CB12 Rh2 Ru2 84.1(2) . . ?
CB Rh2 Ru2 81.3(3) . . ?
RUC Rh2 Rh1 85.0(5) . . ?
RUB Rh2 Rh1 36.2(4) . . ?
C9 Rh2 Rh1 137.7(3) . . ?
C8 Rh2 Rh1 106.0(3) . . ?
CB12 Rh2 Rh1 108.9(2) . . ?
CB Rh2 Rh1 48.7(2) . . ?
Ru2 Rh2 Rh1 60.34(3) . . ?
RUC Rh2 Ru1 75.3(5) . . ?
RUB Rh2 Ru1 75.7(4) . . ?
C9 Rh2 Ru1 139.3(3) . . ?
C8 Rh2 Ru1 105.1(3) . . ?
CB12 Rh2 Ru1 48.8(2) . . ?
CB Rh2 Ru1 108.9(2) . . ?
Ru2 Rh2 Ru1 63.81(3) . . ?
Rh1 Rh2 Ru1 60.22(2) . . ?
Rh1 RUA Ru2 114.4(7) . . ?
Rh1 RUA C7 70.9(6) . . ?
Ru2 RUA C7 151.2(8) . . ?
Rh1 RUA C3 174.2(9) . . ?
Ru2 RUA C3 61.2(5) . . ?
C7 RUA C3 114.9(8) . . ?
Rh1 RUA CB11 69.2(5) . . ?
Ru2 RUA CB11 111.3(6) . . ?
C7 RUA CB11 97.2(6) . . ?
C3 RUA CB11 108.3(6) . . ?
Rh1 RUA RUC 83.8(6) . . ?
Ru2 RUA RUC 30.6(3) . . ?
C7 RUA RUC 139.4(7) . . ?
C3 RUA RUC 91.8(6) . . ?
CB11 RUA RUC 102.9(6) . . ?
Rh1 RUA RUB 24.3(4) . . ?
Ru2 RUA RUB 90.2(5) . . ?
C7 RUA RUB 91.0(6) . . ?
C3 RUA RUB 151.3(7) . . ?
CB11 RUA RUB 78.8(5) . . ?
RUC RUA RUB 59.6(4) . . ?
Rh1 RUA Ru1 68.8(4) . . ?
Ru2 RUA Ru1 71.8(4) . . ?
C7 RUA Ru1 132.1(6) . . ?
C3 RUA Ru1 105.7(6) . . ?
CB11 RUA Ru1 44.4(3) . . ?
RUC RUA Ru1 58.6(3) . . ?
RUB RUA Ru1 59.3(3) . . ?
CB RUB Rh1 78.0(6) . . ?
CB RUB Rh2 78.8(6) . . ?
Rh1 RUB Rh2 105.1(6) . . ?
CB RUB C6 106.9(8) . . ?
Rh1 RUB C6 62.9(5) . . ?
Rh2 RUB C6 164.2(8) . . ?
CB RUB C8 104.4(7) . . ?
Rh1 RUB C8 161.2(8) . . ?
Rh2 RUB C8 58.0(4) . . ?
C6 RUB C8 131.6(7) . . ?
CB RUB RUC 71.3(6) . . ?
Rh1 RUB RUC 78.8(5) . . ?
Rh2 RUB RUC 26.4(3) . . ?
C6 RUB RUC 140.6(7) . . ?
C8 RUB RUC 84.3(5) . . ?
CB RUB Ru1 123.1(7) . . ?
Rh1 RUB Ru1 68.5(4) . . ?
Rh2 RUB Ru1 67.9(4) . . ?
C6 RUB Ru1 97.1(5) . . ?
C8 RUB Ru1 95.6(5) . . ?
RUC RUB Ru1 58.2(3) . . ?
CB RUB RUA 71.5(6) . . ?
Rh1 RUB RUA 21.6(3) . . ?
Rh2 RUB RUA 83.6(5) . . ?
C6 RUB RUA 84.3(6) . . ?
C8 RUB RUA 141.0(6) . . ?
RUC RUB RUA 57.3(4) . . ?
Ru1 RUB RUA 60.4(3) . . ?
Rh2 RUC Ru2 131.7(8) . . ?
Rh2 RUC C9 63.9(5) . . ?
Ru2 RUC C9 148.0(8) . . ?
Rh2 RUC C4 167.2(8) . . ?
Ru2 RUC C4 56.5(5) . . ?
C9 RUC C4 114.9(7) . . ?
Rh2 RUC CB12 66.1(5) . . ?
Ru2 RUC CB12 119.6(7) . . ?
C9 RUC CB12 91.8(6) . . ?
C4 RUC CB12 101.6(6) . . ?
Rh2 RUC C5 118.6(7) . . ?
Ru2 RUC C5 54.1(4) . . ?
C9 RUC C5 94.2(6) . . ?
C4 RUC C5 74.0(5) . . ?
CB12 RUC C5 173.6(7) . . ?
Rh2 RUC RUA 95.6(6) . . ?
Ru2 RUC RUA 36.2(4) . . ?
C9 RUC RUA 139.9(7) . . ?
C4 RUC RUA 92.3(5) . . ?
CB12 RUC RUA 111.7(6) . . ?
C5 RUC RUA 64.4(5) . . ?
Rh2 RUC Ru1 74.1(5) . . ?
Ru2 RUC Ru1 78.9(5) . . ?
C9 RUC Ru1 131.7(6) . . ?
C4 RUC Ru1 100.7(5) . . ?
CB12 RUC Ru1 48.1(3) . . ?
C5 RUC Ru1 127.6(5) . . ?
RUA RUC Ru1 63.8(4) . . ?
Rh2 RUC RUB 32.5(4) . . ?
Ru2 RUC RUB 99.3(6) . . ?
C9 RUC RUB 90.5(6) . . ?
C4 RUC RUB 154.1(6) . . ?
CB12 RUC RUB 81.6(5) . . ?
C5 RUC RUB 100.4(5) . . ?
RUA RUC RUB 63.1(4) . . ?
Ru1 RUC RUB 62.1(3) . . ?
Rh2 RUC Rh1 65.8(4) . . ?
Ru2 RUC Rh1 66.0(4) . . ?
C9 RUC Rh1 118.9(6) . . ?
C4 RUC Rh1 121.6(5) . . ?
CB12 RUC Rh1 97.8(5) . . ?
C5 RUC Rh1 81.1(4) . . ?
RUA RUC Rh1 29.8(3) . . ?
Ru1 RUC Rh1 57.0(2) . . ?
RUB RUC Rh1 33.3(3) . . ?
O1 C1 Ru1 178.0(10) . . ?
O2 C2 Ru1 179.6(9) . . ?
O3 C3 Ru2 178.0(10) . . ?
O3 C3 RUA 126.1(10) . . ?
Ru2 C3 RUA 53.6(4) . . ?
O4 C4 Ru2 177.9(11) . . ?
O4 C4 RUC 139.3(10) . . ?
Ru2 C4 RUC 42.4(4) . . ?
O5 C5 Ru2 174.6(10) . . ?
O5 C5 RUC 138.1(9) . . ?
Ru2 C5 RUC 40.9(4) . . ?
O6 C6 Rh1 175.9(11) . . ?
O6 C6 RUB 125.6(11) . . ?
Rh1 C6 RUB 50.3(4) . . ?
O7 C7 RUA 132.2(11) . . ?
O7 C7 Rh1 178.7(10) . . ?
RUA C7 Rh1 47.2(4) . . ?
O8 C8 Rh2 178.3(10) . . ?
O8 C8 RUB 128.6(10) . . ?
Rh2 C8 RUB 51.7(4) . . ?
O9 C9 Rh2 178.5(10) . . ?
O9 C9 RUC 137.3(10) . . ?
Rh2 C9 RUC 44.1(4) . . ?
OB11 CB11 Ru1 147.7(8) . . ?
OB11 CB11 Rh1 131.7(7) . . ?
Ru1 CB11 Rh1 80.6(3) . . ?
OB11 CB11 RUA 118.3(8) . . ?
Ru1 CB11 RUA 85.6(5) . . ?
Rh1 CB11 RUA 39.2(3) . . ?
OB12 CB12 Ru1 144.5(8) . . ?
OB12 CB12 Rh2 134.0(8) . . ?
Ru1 CB12 Rh2 81.5(3) . . ?
OB12 CB12 RUC 127.8(8) . . ?
Ru1 CB12 RUC 79.2(4) . . ?
Rh2 CB12 RUC 38.9(3) . . ?
OB CB RUB 141.1(10) . . ?
OB CB Rh1 142.7(8) . . ?
RUB CB Rh1 51.5(5) . . ?
OB CB Rh2 137.4(8) . . ?
RUB CB Rh2 53.1(5) . . ?
Rh1 CB Rh2 79.8(3) . . ?
C141 P1 C131 110.0(3) . . ?
C141 P1 C111 110.2(3) . . ?
C131 P1 C111 109.4(3) . . ?
C141 P1 C121 109.3(3) . . ?
C131 P1 C121 109.1(3) . . ?
C111 P1 C121 108.8(3) . . ?
C112 C111 C116 120.0 . . ?
C112 C111 P1 119.3(4) . . ?
C116 C111 P1 120.6(3) . . ?
C113 C112 C111 120.0 . . ?
C112 C113 C114 120.0 . . ?
C113 C114 C115 120.0 . . ?
C116 C115 C114 120.0 . . ?
C115 C116 C111 120.0 . . ?
C122 C121 C126 120.0 . . ?
C122 C121 P1 120.4(3) . . ?
C126 C121 P1 119.6(3) . . ?
C121 C122 C123 120.0 . . ?
C122 C123 C124 120.0 . . ?
C125 C124 C123 120.0 . . ?
C124 C125 C126 120.0 . . ?
C125 C126 C121 120.0 . . ?
C132 C131 C136 120.0 . . ?
C132 C131 P1 119.5(4) . . ?
C136 C131 P1 120.1(4) . . ?
C131 C132 C133 120.0 . . ?
C134 C133 C132 120.0 . . ?
C133 C134 C135 120.0 . . ?
C134 C135 C136 120.0 . . ?
C135 C136 C131 120.0 . . ?
C142 C141 C146 120.0 . . ?
C142 C141 P1 121.0(4) . . ?
C146 C141 P1 118.9(4) . . ?
C141 C142 C143 120.0 . . ?
C144 C143 C142 120.0 . . ?
C143 C144 C145 120.0 . . ?
C146 C145 C144 120.0 . . ?
C145 C146 C141 120.0 . . ?

loop_
_geom_bond_atom_site_label_1
_geom_bond_atom_site_label_2
_geom_bond_distance
_geom_bond_site_symmetry_2
_geom_bond_publ_flag
Ru1 C1 1.853(10) . ?
Ru1 C2 1.890(10) . ?
Ru1 CB11 2.046(10) . ?
Ru1 CB12 2.101(9) . ?
Ru1 Rh1 2.7537(10) . ?
Ru1 Rh2 2.7597(10) . ?
Ru1 RUC 2.775(12) . ?
Ru1 RUB 2.885(12) . ?
Ru1 Ru2 2.8982(10) . ?
Ru1 RUA 2.916(12) . ?
Ru2 RUC 1.523(12) . ?
Ru2 RUA 1.763(12) . ?
Ru2 C4 1.882(11) . ?
Ru2 C5 1.885(11) . ?
Ru2 C3 1.919(10) . ?
Ru2 Rh2 2.7233(10) . ?
Ru2 Rh1 2.7402(10) . ?
Rh1 RUA 1.492(12) . ?
Rh1 RUB 1.669(12) . ?
Rh1 C7 1.923(10) . ?
Rh1 C6 1.931(12) . ?
Rh1 CB 2.084(9) . ?
Rh1 CB11 2.208(9) . ?
Rh1 Rh2 2.7293(10) . ?
Rh1 RUC 2.981(12) . ?
Rh2 RUC 1.461(12) . ?
Rh2 RUB 1.768(12) . ?
Rh2 C9 1.885(10) . ?
Rh2 C8 1.910(10) . ?
Rh2 CB12 2.128(9) . ?
Rh2 CB 2.168(10) . ?
RUA C7 1.80(2) . ?
RUA C3 1.988(15) . ?
RUA CB11 2.242(15) . ?
RUA RUC 2.75(2) . ?
RUA RUB 2.91(2) . ?
RUB CB 1.644(14) . ?
RUB C6 1.99(2) . ?
RUB C8 2.12(2) . ?
RUB RUC 2.82(2) . ?
RUC C9 2.00(2) . ?
RUC C4 2.23(2) . ?
RUC CB12 2.247(14) . ?
RUC C5 2.32(2) . ?
C1 O1 1.157(11) . ?
C2 O2 1.125(11) . ?
C3 O3 1.131(11) . ?
C4 O4 1.135(11) . ?
C5 O5 1.113(11) . ?
C6 O6 1.130(12) . ?
C7 O7 1.130(11) . ?
C8 O8 1.125(11) . ?
C9 O9 1.123(10) . ?
CB11 OB11 1.159(10) . ?
CB12 OB12 1.147(9) . ?
CB OB 1.148(10) . ?
P1 C141 1.779(5) . ?
P1 C131 1.788(5) . ?
P1 C111 1.789(5) . ?
P1 C121 1.801(4) . ?
C111 C112 1.39 . ?
C111 C116 1.39 . ?
C112 C113 1.39 . ?
C113 C114 1.39 . ?
C114 C115 1.39 . ?
C115 C116 1.39 . ?
C121 C122 1.39 . ?
C121 C126 1.39 . ?
C122 C123 1.39 . ?
C123 C124 1.39 . ?
C124 C125 1.39 . ?
C125 C126 1.39 . ?
C131 C132 1.39 . ?
C131 C136 1.39 . ?
C132 C133 1.39 . ?
C133 C134 1.39 . ?
C134 C135 1.39 . ?
C135 C136 1.39 . ?
C141 C142 1.39 . ?
C141 C146 1.39 . ?
C142 C143 1.39 . ?
C143 C144 1.39 . ?
C144 C145 1.39 . ?
C145 C146 1.39 . ?
